data_4030143
loop_
_publ_author_name
'Ghirga, Francesca'
'Quaglio, Deborah'
'Iovine, Valentina'
'Botta, Bruno'
'Pierini, Marco'
'Mannina, Luisa'
'Sobolev, Anatoly P.'
'Ugozzoli, Franco'
'D'Acquarica, Ilaria'

_publ_section_title
;
 Synthesis of a double-spanned resorc[4]arene via ring-closing metathesis
 and calculation of aggregation propensity.
;
_journal_issue 22
_journal_name_full 'The Journal of organic chemistry'
_journal_page_first 11051
_journal_page_last 11060
_journal_paper_doi 10.1021/jo502056v
_journal_volume 79
_journal_year 2014
_chemical_formula_sum 'C84 H120 O16'
_chemical_formula_weight 1385.80
_chemical_name_systematic
;
 ?
;
_space_group_IT_number 2
_symmetry_cell_setting triclinic
_symmetry_space_group_name_Hall '-P 1'
_symmetry_space_group_name_H-M 'P -1'
_atom_sites_solution_hydrogens geom
_atom_sites_solution_primary direct
_atom_sites_solution_secondary difmap
_audit_creation_method SHELXL-97
_cell_angle_alpha 99.919(5)
_cell_angle_beta 111.026(5)
_cell_angle_gamma 81.180(5)
_cell_formula_units_Z 2
_cell_length_a 15.775(5)
_cell_length_b 22.923(5)
_cell_length_c 12.270(5)
_cell_measurement_reflns_used 30
_cell_measurement_temperature 293(2)
_cell_measurement_theta_max 24
_cell_measurement_theta_min 20
_cell_volume 4059(2)
_computing_cell_refinement 'DIPCHIGE software package 2004'
_computing_data_collection 'DIPCHIGE software package 2004'
_computing_data_reduction DIFAU92
_computing_molecular_graphics 'Accelrys DS-ViewerPro 2005'
_computing_structure_refinement 'SHELXL-97 (Sheldrick, 1997)'
_computing_structure_solution 'SIR2004 (C. Giacovazzo et. al. 2004)'
_diffrn_ambient_temperature 293(2)
_diffrn_detector_area_resol_mean 1KeV
_diffrn_measured_fraction_theta_full 0.997
_diffrn_measured_fraction_theta_max 0.997
_diffrn_measurement_device_type 'Siemens AED'
_diffrn_measurement_method 'Scintil counter'
_diffrn_radiation_monochromator graphite
_diffrn_radiation_source 'fine-focus sealed tube'
_diffrn_radiation_type CuK\a
_diffrn_radiation_wavelength 1.54178
_diffrn_reflns_av_R_equivalents 0.0065
_diffrn_reflns_av_sigmaI/netI 0.1661
_diffrn_reflns_limit_h_max 17
_diffrn_reflns_limit_h_min -18
_diffrn_reflns_limit_k_max 26
_diffrn_reflns_limit_k_min -26
_diffrn_reflns_limit_l_max 14
_diffrn_reflns_limit_l_min -5
_diffrn_reflns_number 14493
_diffrn_reflns_theta_full 65.03
_diffrn_reflns_theta_max 65.03
_diffrn_reflns_theta_min 3.43
_diffrn_standards_decay_% 20
_diffrn_standards_interval_count 100
_diffrn_standards_number 4
_exptl_absorpt_coefficient_mu 0.616
_exptl_absorpt_correction_T_max 1.11
_exptl_absorpt_correction_T_min 0.82
_exptl_absorpt_correction_type empirical
_exptl_crystal_colour transparent
_exptl_crystal_density_diffrn 1.134
_exptl_crystal_density_method 'not measured'
_exptl_crystal_description 'thick column'
_exptl_crystal_F_000 1504
_exptl_crystal_size_max 0.40
_exptl_crystal_size_mid 0.28
_exptl_crystal_size_min 0.16
_refine_diff_density_max 0.287
_refine_diff_density_min -0.269
_refine_diff_density_rms 0.040
_refine_ls_extinction_method none
_refine_ls_goodness_of_fit_ref 0.799
_refine_ls_hydrogen_treatment constr
_refine_ls_matrix_type full
_refine_ls_number_parameters 705
_refine_ls_number_reflns 13777
_refine_ls_number_restraints 89
_refine_ls_restrained_S_all 0.800
_refine_ls_R_factor_all 0.1983
_refine_ls_R_factor_gt 0.0685
_refine_ls_shift/su_max 0.048
_refine_ls_shift/su_mean 0.036
_refine_ls_structure_factor_coef Fsqd
_refine_ls_weighting_details 'calc w=1/[\s^2^(Fo^2^)+(0.0818P)^2^+0.0000P] where P=(Fo^2^+2Fc^2^)/3'
_refine_ls_weighting_scheme calc
_refine_ls_wR_factor_gt 0.1854
_refine_ls_wR_factor_ref 0.1927
_reflns_number_gt 3448
_reflns_number_total 13777
_reflns_threshold_expression >2sigma(I)
_cod_data_source_file jo502056v_si_002.cif
_cod_data_source_block bsk
_cod_depositor_comments
;
The following automatic conversions were performed:

'_symmetry_cell_setting' value 'Triclinic' changed to 'triclinic'
according to
/home/saulius/struct/COD-crude-data--automatic-downloads/rss-feeds/ACS/lib/dictionaries/cif_core.dic
dictionary named 'cif_core.dic' version 2.4.2 from
2011-04-26.

'_exptl_absorpt_correction_type' value 'Empirical'
changed to 'empirical' according to
/home/saulius/struct/COD-crude-data--automatic-downloads/rss-feeds/ACS/lib/dictionaries/cif_core.dic
dictionary named 'cif_core.dic' version 2.4.2 from 2011-04-26.

Automatic conversion script
Id: cif_fix_values 2827 2014-09-09 07:05:25Z andrius 

 Adding full bibliography for 4030143.cif.
;
_cod_original_sg_symbol_H-M P-1
_cod_database_code 4030143

loop_
_symmetry_equiv_pos_as_xyz
'x, y, z'
'-x, -y, -z'

loop_
_atom_site_label
_atom_site_type_symbol
_atom_site_fract_x
_atom_site_fract_y
_atom_site_fract_z
_atom_site_U_iso_or_equiv
_atom_site_adp_type
_atom_site_occupancy
_atom_site_symmetry_multiplicity
_atom_site_calc_flag
_atom_site_refinement_flags
O1A O 0.34757(8) 0.08572(7) -0.32165(10) 0.0879(4) Uani 1 1 d .
O2A O 0.02277(8) 0.08804(7) -0.40614(11) 0.0894(4) Uani 1 1 d .
C1A C 0.20668(12) 0.12122(9) -0.13725(16) 0.0715(5) Uani 1 1 d .
H1A H 0.2143 0.1334 -0.0583 0.086 Uiso 1 1 calc R
C2A C 0.28462(12) 0.11418(9) -0.17317(15) 0.0716(5) Uani 1 1 d .
C3A C 0.27039(11) 0.09480(9) -0.29000(15) 0.0717(5) Uani 1 1 d .
C4A C 0.18469(11) 0.08591(9) -0.37069(14) 0.0713(5) Uani 1 1 d .
H4A H 0.1772 0.0739 -0.4497 0.086 Uiso 1 1 calc R
C5A C 0.10938(11) 0.09503(9) -0.33355(15) 0.0718(5) Uani 1 1 d .
C6A C 0.11939(8) 0.11058(8) -0.21548(13) 0.0659(5) Uani 1 1 d D
C7A C 0.34130(14) 0.05181(11) -0.43347(17) 0.0950(8) Uani 1 1 d .
H7A1 H 0.3191 0.0143 -0.4387 0.114 Uiso 1 1 calc R
H7A2 H 0.4006 0.0450 -0.4413 0.114 Uiso 1 1 calc R
H7A3 H 0.3000 0.0734 -0.4953 0.114 Uiso 1 1 calc R
C8A C 0.00398(16) 0.07169(14) -0.53076(17) 0.1090(9) Uani 1 1 d .
H8A1 H 0.0198 0.1024 -0.5622 0.131 Uiso 1 1 calc R
H8A2 H -0.0598 0.0669 -0.5691 0.131 Uiso 1 1 calc R
H8A3 H 0.0394 0.0350 -0.5440 0.131 Uiso 1 1 calc R
C30A C 0.37848(12) 0.12287(9) -0.08392(14) 0.0678(5) Uani 1 1 d .
H30A H 0.4229 0.1023 -0.1201 0.081 Uiso 1 1 calc R
O1B O 0.42857(10) 0.01700(6) 0.32394(12) 0.0903(5) Uani 1 1 d .
O2B O 0.37798(9) 0.00514(7) -0.09210(11) 0.0903(5) Uani 1 1 d .
C1B C 0.41653(12) 0.12765(10) 0.14128(15) 0.0737(6) Uani 1 1 d .
H1B H 0.4198 0.1684 0.1497 0.088 Uiso 1 1 calc R
C2B C 0.43167(11) 0.10098(8) 0.24082(11) 0.0660(5) Uani 1 1 d D
C3B C 0.41874(12) 0.04093(9) 0.22480(16) 0.0712(6) Uani 1 1 d .
C4B C 0.40244(11) 0.00599(10) 0.11425(16) 0.0736(6) Uani 1 1 d .
H4B H 0.3986 -0.0347 0.1061 0.088 Uiso 1 1 calc R
C5B C 0.39234(12) 0.03355(9) 0.01879(17) 0.0711(5) Uani 1 1 d .
C6B C 0.39641(11) 0.09537(8) 0.02823(14) 0.0636(5) Uani 1 1 d .
C7B C 0.41119(17) -0.04318(10) 0.3104(2) 0.1072(9) Uani 1 1 d .
H7B1 H 0.3498 -0.0479 0.2584 0.129 Uiso 1 1 calc R
H7B2 H 0.4189 -0.0541 0.3858 0.129 Uiso 1 1 calc R
H7B3 H 0.4531 -0.0683 0.2779 0.129 Uiso 1 1 calc R
C8B C 0.3513(2) -0.05163(12) -0.1221(3) 0.1313(11) Uani 1 1 d .
H8B1 H 0.3770 -0.0728 -0.0548 0.158 Uiso 1 1 calc R
H8B2 H 0.3724 -0.0720 -0.1843 0.158 Uiso 1 1 calc R
H8B3 H 0.2859 -0.0496 -0.1483 0.158 Uiso 1 1 calc R
C30B C 0.45856(8) 0.13589(6) 0.36508(11) 0.0752(6) Uani 1 1 d D
H30B H 0.4923 0.1073 0.4203 0.090 Uiso 1 1 calc R
O1C O 0.14904(10) 0.22041(8) 0.50465(12) 0.0962(5) Uani 1 1 d .
O2C O 0.47581(9) 0.18472(7) 0.59142(11) 0.0932(5) Uani 1 1 d .
C1C C 0.28509(12) 0.16152(8) 0.32114(15) 0.0677(5) Uani 1 1 d .
H1C H 0.2751 0.1480 0.2420 0.081 Uiso 1 1 calc R
C2C C 0.20998(9) 0.17874(9) 0.35869(15) 0.0705(5) Uani 1 1 d D
C3C C 0.22598(12) 0.20123(10) 0.47472(16) 0.0773(6) Uani 1 1 d .
C4C C 0.31386(14) 0.20557(10) 0.55535(17) 0.0839(6) Uani 1 1 d .
H4C H 0.3235 0.2216 0.6333 0.101 Uiso 1 1 calc R
C5C C 0.38793(14) 0.18497(9) 0.51555(16) 0.0752(6) Uani 1 1 d .
C6C C 0.37514(9) 0.16411(8) 0.39946(14) 0.0709(5) Uani 1 1 d D
C7C C 0.16064(17) 0.24004(13) 0.62701(18) 0.1075(9) Uani 1 1 d .
H7C1 H 0.2026 0.2118 0.6747 0.129 Uiso 1 1 calc R
H7C2 H 0.1028 0.2432 0.6381 0.129 Uiso 1 1 calc R
H7C3 H 0.1842 0.2782 0.6496 0.129 Uiso 1 1 calc R
C8C C 0.49428(16) 0.19732(12) 0.71518(17) 0.0986(8) Uani 1 1 d .
H8C1 H 0.4909 0.2396 0.7376 0.118 Uiso 1 1 calc R
H8C2 H 0.5543 0.1798 0.7560 0.118 Uiso 1 1 calc R
H8C3 H 0.4501 0.1810 0.7353 0.118 Uiso 1 1 calc R
C30C C 0.11154(9) 0.17486(5) 0.27250(10) 0.0741(6) Uani 1 1 d D
H30C H 0.0762 0.1626 0.3146 0.089 Uiso 1 1 calc R
O1D O 0.08308(9) 0.00004(7) -0.12533(11) 0.0845(4) Uani 1 1 d .
O2D O 0.14650(9) 0.05678(6) 0.29302(11) 0.0784(4) Uani 1 1 d .
C1D C 0.07924(11) 0.14335(10) 0.05151(15) 0.0724(5) Uani 1 1 d .
H1D H 0.0693 0.1833 0.0406 0.087 Uiso 1 1 calc R
C2D C 0.06813(11) 0.10012(8) -0.04762(10) 0.0624(5) Uani 1 1 d D
C3D C 0.09061(11) 0.04014(9) -0.02734(15) 0.0712(6) Uani 1 1 d .
C4D C 0.11904(11) 0.02373(9) 0.08675(16) 0.0691(5) Uani 1 1 d .
H4D H 0.1334 -0.0160 0.0992 0.083 Uiso 1 1 calc R
C5D C 0.12508(11) 0.06919(9) 0.18126(15) 0.0647(5) Uani 1 1 d .
C6D C 0.10416(11) 0.12900(7) 0.16402(12) 0.0673(5) Uani 1 1 d D
C7D C 0.10766(14) -0.06330(9) -0.1101(2) 0.0821(6) Uani 1 1 d .
H7D1 H 0.1679 -0.0685 -0.0532 0.099 Uiso 1 1 calc R
H7D2 H 0.1064 -0.0861 -0.1840 0.099 Uiso 1 1 calc R
H7D3 H 0.0648 -0.0767 -0.0831 0.099 Uiso 1 1 calc R
C8D C 0.16008(15) -0.00444(9) 0.3125(2) 0.0868(7) Uani 1 1 d .
H8D1 H 0.1041 -0.0224 0.2725 0.104 Uiso 1 1 calc R
H8D2 H 0.1787 -0.0067 0.3954 0.104 Uiso 1 1 calc R
H8D3 H 0.2065 -0.0252 0.2828 0.104 Uiso 1 1 calc R
C30D C 0.03911(8) 0.11450(6) -0.17284(11) 0.0675(5) Uani 1 1 d D
H30D H 0.0008 0.0836 -0.2229 0.081 Uiso 1 1 calc R
O1P O 0.55382(12) 0.16747(11) -0.02380(19) 0.1406(8) Uani 1 1 d .
O2P O 0.49990(9) 0.25114(10) 0.0570(3) 0.1814(11) Uani 1 1 d D
O3P O 0.66442(12) 0.18381(10) 0.3614(2) 0.1598(9) Uani 1 1 d .
O4P O 0.65270(13) 0.11041(10) 0.4450(2) 0.1471(9) Uani 1 1 d .
C1P C 0.39282(9) 0.18858(9) -0.05967(17) 0.0831(7) Uani 1 1 d D
H1P1 H 0.3621 0.2084 -0.0056 0.100 Uiso 1 1 calc R
H1P2 H 0.3650 0.2060 -0.1327 0.100 Uiso 1 1 calc R
C2P C 0.49429(11) 0.19995(13) -0.0070(2) 0.1095(9) Uani 1 1 d D
C3P C 0.60255(12) 0.25393(5) 0.1123(3) 0.319(3) Uani 1 1 d D
H3P1 H 0.6320 0.2214 0.1582 0.383 Uiso 1 1 calc R
H3P2 H 0.6304 0.2540 0.0536 0.383 Uiso 1 1 calc R
C4P C 0.6051(6) 0.31335(5) 0.18999(19) 0.480 Uiso 1 1 d D
H4P1 H 0.6673 0.3190 0.2408 0.576 Uiso 1 1 calc R
H4P2 H 0.5684 0.3142 0.2392 0.576 Uiso 1 1 calc R
C5P C 0.5677(3) 0.36259(5) 0.1117(2) 0.480 Uiso 1 1 d D
H5P1 H 0.5023 0.3619 0.0730 0.576 Uiso 1 1 calc R
H5P2 H 0.5958 0.3568 0.0516 0.576 Uiso 1 1 calc R
C6P C 0.5885(2) 0.42210(5) 0.18774(18) 0.480 Uiso 1 1 d D
H6P1 H 0.5397 0.4375 0.2187 0.576 Uiso 1 1 calc R
H6P2 H 0.6449 0.4172 0.2535 0.576 Uiso 1 1 calc R
C7P C 0.59738(18) 0.46512(5) 0.11162(18) 0.480 Uiso 1 1 d D
H7P1 H 0.5599 0.4548 0.0302 0.576 Uiso 1 1 calc R
H7P2 H 0.6603 0.4629 0.1156 0.576 Uiso 1 1 calc R
C8P C 0.56642(13) 0.52783(5) 0.15667(15) 0.480 Uiso 1 1 d D
H8P1 H 0.5334 0.5502 0.0910 0.576 Uiso 1 1 calc R
H8P2 H 0.5260 0.5262 0.1997 0.576 Uiso 1 1 calc R
C9P C 0.65022(14) 0.55802(8) 0.23701(12) 0.480 Uiso 1 1 d D
H9P1 H 0.6528 0.5942 0.2077 0.576 Uiso 1 1 calc R
H9P2 H 0.7051 0.5318 0.2391 0.576 Uiso 1 1 calc R
C10P C 0.64443(11) 0.57276(8) 0.35989(13) 0.480 Uiso 1 1 d D
H10A H 0.6774 0.5411 0.4068 0.576 Uiso 1 1 calc R
H10B H 0.5812 0.5767 0.3555 0.576 Uiso 1 1 calc R
C11P C 0.68607(8) 0.63096(8) 0.41640(19) 0.480 Uiso 1 1 d D
H11A H 0.6495 0.6633 0.3740 0.576 Uiso 1 1 calc R
H11B H 0.6877 0.6397 0.4973 0.576 Uiso 1 1 calc R
C12P C 0.78223(9) 0.62495(8) 0.41277(15) 0.480 Uiso 1 1 d D
H12P H 0.7950 0.6458 0.3627 0.576 Uiso 1 1 calc R
C13P C 0.84938(11) 0.58963(8) 0.48146(13) 0.480 Uiso 1 1 d D
H13P H 0.8957 0.5699 0.4547 0.576 Uiso 1 1 calc R
C14P C 0.8501(2) 0.58173(6) 0.60209(13) 0.480 Uiso 1 1 d D
H14A H 0.7880 0.5836 0.6012 0.576 Uiso 1 1 calc R
H14B H 0.8800 0.6133 0.6602 0.576 Uiso 1 1 calc R
C15P C 0.9009(3) 0.52171(5) 0.63390(14) 0.480 Uiso 1 1 d D
H15A H 0.8873 0.5108 0.6984 0.576 Uiso 1 1 calc R
H15B H 0.9661 0.5238 0.6587 0.576 Uiso 1 1 calc R
C16P C 0.8710(3) 0.47544(4) 0.52658(19) 0.480 Uiso 1 1 d D
H16A H 0.8050 0.4790 0.4920 0.576 Uiso 1 1 calc R
H16B H 0.8958 0.4816 0.4680 0.576 Uiso 1 1 calc R
C17P C 0.90564(15) 0.41392(4) 0.5645(3) 0.480 Uiso 1 1 d D
H17A H 0.9204 0.4159 0.6488 0.576 Uiso 1 1 calc R
H17B H 0.9605 0.3990 0.5459 0.576 Uiso 1 1 calc R
C18P C 0.83160(14) 0.37251(5) 0.4998(4) 0.480 Uiso 1 1 d D
H18A H 0.7947 0.3854 0.4241 0.576 Uiso 1 1 calc R
H18B H 0.7922 0.3734 0.5453 0.576 Uiso 1 1 calc R
C19P C 0.87644(13) 0.30981(5) 0.4820(4) 0.480 Uiso 1 1 d D
H19A H 0.9089 0.2956 0.5576 0.576 Uiso 1 1 calc R
H19B H 0.9199 0.3096 0.4426 0.576 Uiso 1 1 calc R
C20P C 0.80288(17) 0.26946(5) 0.4078(3) 0.480 Uiso 1 1 d D
H20A H 0.7458 0.2842 0.4208 0.576 Uiso 1 1 calc R
H20B H 0.7932 0.2688 0.3249 0.576 Uiso 1 1 calc R
C21P C 0.83338(13) 0.20715(6) 0.4424(3) 0.308(4) Uani 1 1 d D
H21A H 0.8902 0.1923 0.4288 0.370 Uiso 1 1 calc R
H21B H 0.8437 0.2080 0.5255 0.370 Uiso 1 1 calc R
C22P C 0.76023(14) 0.16661(7) 0.3699(4) 0.272(3) Uani 1 1 d D
H22A H 0.7617 0.1598 0.2903 0.326 Uiso 1 1 calc R
H22B H 0.7783 0.1286 0.4004 0.326 Uiso 1 1 calc R
C23P C 0.61960(17) 0.15359(13) 0.3998(2) 0.0990(8) Uani 1 1 d .
C24P C 0.52359(11) 0.18235(8) 0.37907(17) 0.0783(6) Uani 1 1 d D
H24A H 0.5226 0.2124 0.4449 0.094 Uiso 1 1 calc R
H24B H 0.5031 0.2019 0.3086 0.094 Uiso 1 1 calc R
O1S O -0.08512(13) 0.21714(10) 0.1890(2) 0.1515(9) Uani 1 1 d .
O2S O -0.05098(10) 0.28548(11) 0.1115(2) 0.1712(11) Uani 1 1 d D
O3S O -0.17066(11) 0.21760(8) -0.24633(16) 0.1091(6) Uani 1 1 d .
O4S O -0.14322(11) 0.13562(8) -0.16390(17) 0.1107(6) Uani 1 1 d .
C1S C 0.07117(15) 0.23781(6) 0.24088(19) 0.0868(7) Uani 1 1 d D
H1S1 H 0.0861 0.2658 0.3123 0.104 Uiso 1 1 calc R
H1S2 H 0.0994 0.2487 0.1898 0.104 Uiso 1 1 calc R
C2S C -0.03020(19) 0.24306(12) 0.1808(2) 0.1015(9) Uani 1 1 d .
C3S C -0.15277(11) 0.29852(5) 0.0489(3) 0.231(2) Uani 1 1 d D
H3S1 H -0.1666 0.2918 -0.0357 0.277 Uiso 1 1 calc R
H3S2 H -0.1862 0.2725 0.0694 0.277 Uiso 1 1 calc R
C4S C -0.18039(14) 0.36293(5) 0.0868(3) 0.309 Uiso 1 1 d D
H4S1 H -0.2454 0.3724 0.0481 0.370 Uiso 1 1 calc R
H4S2 H -0.1676 0.3693 0.1712 0.370 Uiso 1 1 calc R
C5S C -0.12734(16) 0.40285(4) 0.0540(3) 0.309 Uiso 1 1 d D
H5S1 H -0.1429 0.3983 -0.0308 0.370 Uiso 1 1 calc R
H5S2 H -0.0623 0.3920 0.0891 0.370 Uiso 1 1 calc R
C6S C -0.15156(13) 0.46714(4) 0.0991(3) 0.309 Uiso 1 1 d D
H6S1 H -0.2165 0.4781 0.0635 0.370 Uiso 1 1 calc R
H6S2 H -0.1365 0.4716 0.1838 0.370 Uiso 1 1 calc R
C7S C -0.09781(15) 0.50706(4) 0.0672(3) 0.309 Uiso 1 1 d D
H7S1 H -0.0333 0.5001 0.1119 0.370 Uiso 1 1 calc R
H7S2 H -0.1058 0.4982 -0.0159 0.370 Uiso 1 1 calc R
C8S C -0.13232(14) 0.57169(4) 0.0952(2) 0.309 Uiso 1 1 d D
H8S1 H -0.1087 0.5840 0.1794 0.370 Uiso 1 1 calc R
H8S2 H -0.1985 0.5761 0.0698 0.370 Uiso 1 1 calc R
C9S C -0.10007(15) 0.61001(5) 0.0309(2) 0.309 Uiso 1 1 d D
H9S1 H -0.0379 0.5960 0.0349 0.370 Uiso 1 1 calc R
H9S2 H -0.1387 0.6075 -0.0512 0.370 Uiso 1 1 calc R
C10S C -0.10458(11) 0.67405(5) 0.08890(17) 0.309 Uiso 1 1 d D
H10C H -0.0939 0.6749 0.1721 0.370 Uiso 1 1 calc R
H10D H -0.0578 0.6944 0.0812 0.370 Uiso 1 1 calc R
C11S C -0.19821(12) 0.70508(9) 0.02961(13) 0.309 Uiso 1 1 d D
H11C H -0.2416 0.6958 0.0621 0.370 Uiso 1 1 calc R
H11D H -0.1957 0.7478 0.0435 0.370 Uiso 1 1 calc R
C12S C -0.22850(10) 0.68419(18) -0.10161(12) 0.309 Uiso 1 1 d D
H12S H -0.1858 0.6765 -0.1398 0.370 Uiso 1 1 calc R
C13S C -0.31710(12) 0.67669(11) -0.16327(13) 0.309 Uiso 1 1 d D
H13S H -0.3601 0.6853 -0.1256 0.370 Uiso 1 1 calc R
C14S C -0.34668(14) 0.65430(6) -0.29407(13) 0.309 Uiso 1 1 d D
H14C H -0.2937 0.6443 -0.3186 0.370 Uiso 1 1 calc R
H14D H -0.3863 0.6851 -0.3387 0.370 Uiso 1 1 calc R
C15S C -0.39708(13) 0.59956(4) -0.3171(3) 0.309 Uiso 1 1 d D
H15C H -0.4338 0.6043 -0.2669 0.370 Uiso 1 1 calc R
H15D H -0.4373 0.5943 -0.3985 0.370 Uiso 1 1 calc R
C16S C -0.32750(14) 0.54550(4) -0.2917(4) 0.309 Uiso 1 1 d D
H16C H -0.2935 0.5479 -0.2079 0.370 Uiso 1 1 calc R
H16D H -0.2848 0.5442 -0.3327 0.370 Uiso 1 1 calc R
C17S C -0.37728(17) 0.48965(4) -0.3326(3) 0.309 Uiso 1 1 d D
H17C H -0.4336 0.4965 -0.3152 0.370 Uiso 1 1 calc R
H17D H -0.3923 0.4792 -0.4169 0.370 Uiso 1 1 calc R
C18S C -0.3152(2) 0.43944(4) -0.2685(3) 0.309 Uiso 1 1 d D
H18C H -0.2529 0.4412 -0.2638 0.370 Uiso 1 1 calc R
H18D H -0.3164 0.4434 -0.1890 0.370 Uiso 1 1 calc R
C19S C -0.3484(2) 0.38037(4) -0.3356(3) 0.309 Uiso 1 1 d D
H19C H -0.3432 0.3751 -0.4132 0.370 Uiso 1 1 calc R
H19D H -0.4120 0.3797 -0.3451 0.370 Uiso 1 1 calc R
C20S C -0.2905(3) 0.33045(4) -0.2670(3) 0.309 Uiso 1 1 d D
H20C H -0.2265 0.3322 -0.2544 0.370 Uiso 1 1 calc R
H20D H -0.2978 0.3347 -0.1907 0.370 Uiso 1 1 calc R
C21S C -0.32058(17) 0.27120(5) -0.33655(19) 0.1296(12) Uani 1 1 d D
H21C H -0.3094 0.2658 -0.4105 0.156 Uiso 1 1 calc R
H21D H -0.3855 0.2705 -0.3537 0.156 Uiso 1 1 calc R
C22S C -0.26729(16) 0.22148(6) -0.2643(2) 0.1241(11) Uani 1 1 d D
H22C H -0.2759 0.2286 -0.1886 0.149 Uiso 1 1 calc R
H22D H -0.2906 0.1839 -0.3046 0.149 Uiso 1 1 calc R
C23S C -0.11590(15) 0.17290(10) -0.19711(18) 0.0806(7) Uani 1 1 d .
C24S C -0.01975(11) 0.17431(7) -0.19421(17) 0.0743(6) Uani 1 1 d D
H24C H 0.0090 0.2049 -0.1324 0.089 Uiso 1 1 calc R
H24D H -0.0221 0.1850 -0.2685 0.089 Uiso 1 1 calc R

loop_
_atom_site_aniso_label
_atom_site_aniso_U_11
_atom_site_aniso_U_22
_atom_site_aniso_U_33
_atom_site_aniso_U_23
_atom_site_aniso_U_13
_atom_site_aniso_U_12
O1A 0.0716(6) 0.1452(12) 0.0500(6) -0.0005(7) 0.0231(5) -0.0285(8)
O2A 0.0721(7) 0.1370(11) 0.0616(7) 0.0053(7) 0.0227(6) -0.0266(7)
C1A 0.0703(9) 0.0914(12) 0.0520(8) 0.0061(8) 0.0168(8) -0.0190(9)
C2A 0.0669(9) 0.0891(12) 0.0604(9) 0.0001(9) 0.0246(8) -0.0162(9)
C3A 0.0646(8) 0.1011(13) 0.0586(9) 0.0135(9) 0.0274(7) -0.0157(9)
C4A 0.0700(9) 0.1021(13) 0.0473(8) 0.0096(8) 0.0217(7) -0.0204(10)
C5A 0.0592(9) 0.1005(13) 0.0569(9) 0.0080(9) 0.0161(8) -0.0225(9)
C6A 0.0597(9) 0.0798(11) 0.0583(8) 0.0120(8) 0.0174(7) -0.0105(8)
C7A 0.0765(11) 0.1345(19) 0.0646(11) -0.0104(12) 0.0248(10) -0.0069(13)
C8A 0.0896(13) 0.176(2) 0.0544(11) -0.0103(13) 0.0239(10) -0.0206(15)
C30A 0.0686(9) 0.0890(11) 0.0477(8) 0.0033(8) 0.0174(7) -0.0259(9)
O1B 0.1035(9) 0.0963(9) 0.0761(8) 0.0256(7) 0.0309(7) -0.0074(8)
O2B 0.0903(8) 0.1122(11) 0.0636(7) -0.0087(7) 0.0298(7) -0.0091(8)
C1B 0.0710(10) 0.0935(13) 0.0593(9) 0.0050(9) 0.0242(8) -0.0169(10)
C2B 0.0564(8) 0.0922(12) 0.0477(8) 0.0138(8) 0.0130(7) -0.0090(9)
C3B 0.0605(9) 0.0933(13) 0.0582(9) 0.0115(9) 0.0185(8) -0.0049(9)
C4B 0.0557(9) 0.0928(13) 0.0674(10) 0.0016(10) 0.0181(8) -0.0100(9)
C5B 0.0612(9) 0.0842(12) 0.0682(10) 0.0019(9) 0.0242(8) -0.0119(9)
C6B 0.0611(9) 0.0776(11) 0.0508(8) 0.0082(8) 0.0172(7) -0.0081(8)
C7B 0.1028(16) 0.0908(15) 0.1218(18) 0.0289(14) 0.0219(15) -0.0143(13)
C8B 0.150(2) 0.1165(18) 0.1215(19) -0.0425(16) 0.0517(17) -0.0483(17)
C30B 0.0835(11) 0.0920(13) 0.0507(9) 0.0003(9) 0.0236(8) -0.0187(10)
O1C 0.0958(8) 0.1317(12) 0.0683(7) 0.0079(8) 0.0401(7) -0.0084(9)
O2C 0.0757(7) 0.1457(12) 0.0579(7) -0.0010(8) 0.0232(6) -0.0247(8)
C1C 0.0734(10) 0.0780(11) 0.0537(8) 0.0079(8) 0.0243(8) -0.0077(9)
C2C 0.0719(10) 0.0772(11) 0.0623(9) 0.0022(9) 0.0247(8) -0.0100(9)
C3C 0.0709(10) 0.1051(15) 0.0609(9) -0.0029(10) 0.0323(8) -0.0152(10)
C4C 0.0952(12) 0.1047(14) 0.0569(9) 0.0059(10) 0.0303(9) -0.0196(12)
C5C 0.0744(10) 0.0917(13) 0.0524(9) 0.0000(9) 0.0163(9) -0.0112(10)
C6C 0.0763(10) 0.0864(12) 0.0553(9) 0.0065(8) 0.0253(8) -0.0194(9)
C7C 0.1047(15) 0.152(2) 0.0597(10) -0.0164(13) 0.0373(10) -0.0044(15)
C8C 0.0935(14) 0.143(2) 0.0584(10) 0.0113(12) 0.0206(10) -0.0248(14)
C30C 0.0748(10) 0.0820(12) 0.0672(10) 0.0049(9) 0.0288(9) -0.0068(10)
O1D 0.0893(8) 0.0947(9) 0.0662(7) -0.0092(7) 0.0281(7) -0.0173(7)
O2D 0.0845(8) 0.0915(9) 0.0599(7) 0.0095(6) 0.0225(6) -0.0164(7)
C1D 0.0607(8) 0.1038(13) 0.0633(9) 0.0079(9) 0.0303(7) -0.0199(9)
C2D 0.0616(8) 0.0721(10) 0.0584(9) 0.0056(8) 0.0242(7) -0.0155(8)
C3D 0.0527(8) 0.1010(14) 0.0587(9) -0.0091(10) 0.0217(7) -0.0192(9)
C4D 0.0580(8) 0.0811(11) 0.0734(10) 0.0045(9) 0.0277(8) -0.0153(9)
C5D 0.0591(8) 0.0800(11) 0.0618(9) 0.0077(8) 0.0233(7) -0.0221(8)
C6D 0.0575(8) 0.0804(11) 0.0670(10) 0.0043(9) 0.0228(8) -0.0184(8)
C7D 0.0779(11) 0.0801(13) 0.0888(13) 0.0045(11) 0.0317(10) -0.0083(11)
C8D 0.0858(13) 0.0886(14) 0.0796(12) 0.0192(11) 0.0153(11) -0.0118(11)
C30D 0.0625(9) 0.0882(12) 0.0578(8) 0.0102(9) 0.0279(7) -0.0059(9)
O1P 0.0929(10) 0.2070(19) 0.1279(14) 0.0339(14) 0.0263(10) -0.0472(12)
O2P 0.1561(15) 0.1661(16) 0.196(2) -0.0222(17) 0.0182(17) -0.0949(13)
O3P 0.1191(11) 0.1562(17) 0.233(2) -0.0116(16) 0.1024(13) -0.0361(12)
O4P 0.1015(13) 0.1469(17) 0.173(2) 0.0101(16) 0.0330(13) -0.0003(12)
C1P 0.0733(11) 0.1126(15) 0.0577(10) 0.0229(10) 0.0033(9) -0.0255(11)
C2P 0.1400(19) 0.1320(18) 0.0580(11) 0.0166(12) 0.0140(13) -0.0616(16)
C3P 0.192(3) 0.428(7) 0.289(6) -0.133(5) 0.044(4) -0.182(4)
C21P 0.138(2) 0.499(9) 0.330(6) 0.009(6) 0.117(3) -0.111(4)
C22P 0.1194(18) 0.199(4) 0.529(7) -0.009(5) 0.185(3) 0.014(3)
C23P 0.0845(13) 0.1145(18) 0.0951(15) -0.0141(14) 0.0328(12) -0.0265(13)
C24P 0.0781(11) 0.0933(14) 0.0611(10) -0.0063(10) 0.0222(9) -0.0236(11)
O1S 0.1007(12) 0.1471(17) 0.216(2) 0.0316(16) 0.0626(14) -0.0096(12)
O2S 0.1449(18) 0.183(2) 0.1586(18) 0.0733(17) 0.0082(15) 0.0127(16)
O3S 0.0803(9) 0.1185(11) 0.1299(12) 0.0342(10) 0.0288(9) -0.0114(9)
O4S 0.0969(10) 0.1103(11) 0.1338(13) 0.0272(10) 0.0455(9) -0.0083(9)
C1S 0.0944(14) 0.0785(13) 0.0751(12) -0.0056(11) 0.0241(11) -0.0013(11)
C2S 0.1123(18) 0.0983(17) 0.0795(14) 0.0096(13) 0.0270(14) 0.0163(15)
C3S 0.133(3) 0.316(6) 0.179(4) 0.099(4) -0.031(3) 0.038(3)
C21S 0.0875(16) 0.132(2) 0.150(3) 0.008(2) 0.0283(17) 0.0025(16)
C22S 0.0772(14) 0.153(2) 0.139(2) 0.008(2) 0.0389(15) -0.0099(16)
C23S 0.0827(12) 0.0843(14) 0.0747(12) 0.0082(11) 0.0294(10) -0.0037(11)
C24S 0.0704(10) 0.0940(14) 0.0600(10) 0.0111(10) 0.0237(9) -0.0077(10)

loop_
_atom_type_symbol
_atom_type_description
_atom_type_scat_dispersion_real
_atom_type_scat_dispersion_imag
_atom_type_scat_source
C C 0.0181 0.0091 'International Tables Vol C Tables 4.2.6.8 and 6.1.1.4'
H H 0.0000 0.0000 'International Tables Vol C Tables 4.2.6.8 and 6.1.1.4'
O O 0.0492 0.0322 'International Tables Vol C Tables 4.2.6.8 and 6.1.1.4'

loop_
_geom_angle_atom_site_label_1
_geom_angle_atom_site_label_2
_geom_angle_atom_site_label_3
_geom_angle
C3A O1A C7A 117.55(14)
C5A O2A C8A 119.79(16)
C6A C1A C2A 122.88(16)
C6A C1A H1A 118.6
C2A C1A H1A 118.6
C3A C2A C1A 116.47(15)
C3A C2A C30A 122.56(17)
C1A C2A C30A 120.78(16)
O1A C3A C4A 122.29(16)
O1A C3A C2A 115.41(15)
C4A C3A C2A 122.29(17)
C3A C4A C5A 119.83(16)
C3A C4A H4A 120.1
C5A C4A H4A 120.1
O2A C5A C6A 114.77(16)
O2A C5A C4A 124.11(16)
C6A C5A C4A 121.09(14)
C5A C6A C1A 117.21(14)
C5A C6A C30D 121.34(12)
C1A C6A C30D 121.44(14)
O1A C7A H7A1 109.5
O1A C7A H7A2 109.5
H7A1 C7A H7A2 109.5
O1A C7A H7A3 109.5
H7A1 C7A H7A3 109.5
H7A2 C7A H7A3 109.5
O2A C8A H8A1 109.5
O2A C8A H8A2 109.5
H8A1 C8A H8A2 109.5
O2A C8A H8A3 109.5
H8A1 C8A H8A3 109.5
H8A2 C8A H8A3 109.5
C1P C30A C2A 109.55(15)
C1P C30A C6B 112.78(14)
C2A C30A C6B 112.80(16)
C1P C30A H30A 107.1
C2A C30A H30A 107.1
C6B C30A H30A 107.1
C3B O1B C7B 117.79(17)
C8B O2B C5B 120.5(2)
C2B C1B C6B 122.49(19)
C2B C1B H1B 118.8
C6B C1B H1B 118.8
C3B C2B C1B 117.65(14)
C3B C2B C30B 120.04(15)
C1B C2B C30B 122.28(16)
O1B C3B C2B 116.10(15)
O1B C3B C4B 121.96(19)
C2B C3B C4B 121.81(18)
C5B C4B C3B 118.4(2)
C5B C4B H4B 120.8
C3B C4B H4B 120.8
O2B C5B C4B 124.48(19)
O2B C5B C6B 113.51(18)
C4B C5B C6B 122.02(17)
C5B C6B C1B 117.23(18)
C5B C6B C30A 118.45(15)
C1B C6B C30A 124.32(17)
O1B C7B H7B1 109.5
O1B C7B H7B2 109.5
H7B1 C7B H7B2 109.5
O1B C7B H7B3 109.5
H7B1 C7B H7B3 109.5
H7B2 C7B H7B3 109.5
O2B C8B H8B1 109.5
O2B C8B H8B2 109.5
H8B1 C8B H8B2 109.5
O2B C8B H8B3 109.5
H8B1 C8B H8B3 109.5
H8B2 C8B H8B3 109.5
C2B C30B C24P 111.17(13)
C2B C30B C6C 112.62(11)
C24P C30B C6C 111.64(13)
C2B C30B H30B 107.0
C24P C30B H30B 107.0
C6C C30B H30B 107.0
C3C O1C C7C 118.27(16)
C5C O2C C8C 120.25(17)
C2C C1C C6C 121.90(16)
C2C C1C H1C 119.1
C6C C1C H1C 119.0
C1C C2C C3C 118.20(14)
C1C C2C C30C 121.52(15)
C3C C2C C30C 120.25(15)
O1C C3C C4C 122.60(17)
O1C C3C C2C 115.34(15)
C4C C3C C2C 122.04(18)
C3C C4C C5C 118.11(18)
C3C C4C H4C 120.9
C5C C4C H4C 120.9
O2C C5C C6C 117.08(18)
O2C C5C C4C 121.12(17)
C6C C5C C4C 121.79(16)
C5C C6C C1C 117.83(15)
C5C C6C C30B 118.73(13)
C1C C6C C30B 122.74(14)
O1C C7C H7C1 109.5
O1C C7C H7C2 109.5
H7C1 C7C H7C2 109.5
O1C C7C H7C3 109.5
H7C1 C7C H7C3 109.5
H7C2 C7C H7C3 109.5
O2C C8C H8C1 109.5
O2C C8C H8C2 109.5
H8C1 C8C H8C2 109.5
O2C C8C H8C3 109.5
H8C1 C8C H8C3 109.5
H8C2 C8C H8C3 109.5
C6D C30C C1S 112.72(13)
C6D C30C C2C 113.45(12)
C1S C30C C2C 108.06(13)
C6D C30C H30C 107.4
C1S C30C H30C 107.4
C2C C30C H30C 107.4
C3D O1D C7D 117.97(16)
C5D O2D C8D 118.35(15)
C2D C1D C6D 122.76(19)
C2D C1D H1D 118.6
C6D C1D H1D 118.6
C1D C2D C3D 117.21(14)
C1D C2D C30D 124.01(15)
C3D C2D C30D 118.67(13)
O1D C3D C4D 123.21(19)
O1D C3D C2D 115.17(16)
C4D C3D C2D 121.61(16)
C5D C4D C3D 118.03(19)
C5D C4D H4D 121.0
C3D C4D H4D 121.0
O2D C5D C6D 116.73(16)
O2D C5D C4D 121.52(18)
C6D C5D C4D 121.64(17)
C5D C6D C1D 118.57(15)
C5D C6D C30C 117.47(14)
C1D C6D C30C 123.95(16)
O1D C7D H7D1 109.5
O1D C7D H7D2 109.5
H7D1 C7D H7D2 109.5
O1D C7D H7D3 109.5
H7D1 C7D H7D3 109.5
H7D2 C7D H7D3 109.5
O2D C8D H8D1 109.5
O2D C8D H8D2 109.5
H8D1 C8D H8D2 109.5
O2D C8D H8D3 109.5
H8D1 C8D H8D3 109.5
H8D2 C8D H8D3 109.5
C2D C30D C6A 112.52(12)
C2D C30D C24S 114.26(13)
C6A C30D C24S 110.49(13)
C2D C30D H30D 106.3
C6A C30D H30D 106.3
C24S C30D H30D 106.3
C2P O2P C3P 102.34(16)
C23P O3P C22P 123.1(2)
C30A C1P C2P 113.17(17)
C30A C1P H1P1 109.0
C2P C1P H1P1 108.9
C30A C1P H1P2 108.9
C2P C1P H1P2 108.9
H1P1 C1P H1P2 107.8
O1P C2P O2P 127.32(19)
O1P C2P C1P 124.8(2)
O2P C2P C1P 107.83(18)
C4P C3P O2P 100.1(4)
C4P C3P H3P1 111.8
O2P C3P H3P1 111.7
C4P C3P H3P2 111.8
O2P C3P H3P2 111.7
H3P1 C3P H3P2 109.5
C3P C4P C5P 108.65(15)
C3P C4P H4P1 109.8
C5P C4P H4P1 109.8
C3P C4P H4P2 110.0
C5P C4P H4P2 110.1
H4P1 C4P H4P2 108.3
C4P C5P C6P 108.61(14)
C4P C5P H5P1 109.8
C6P C5P H5P1 109.9
C4P C5P H5P2 110.1
C6P C5P H5P2 110.1
H5P1 C5P H5P2 108.3
C7P C6P C5P 108.18(15)
C7P C6P H6P1 110.1
C5P C6P H6P1 110.2
C7P C6P H6P2 110.0
C5P C6P H6P2 110.0
H6P1 C6P H6P2 108.4
C6P C7P C8P 108.53(15)
C6P C7P H7P1 109.9
C8P C7P H7P1 110.0
C6P C7P H7P2 110.0
C8P C7P H7P2 110.0
H7P1 C7P H7P2 108.4
C9P C8P C7P 108.51(14)
C9P C8P H8P1 109.9
C7P C8P H8P1 110.0
C9P C8P H8P2 110.0
C7P C8P H8P2 110.0
H8P1 C8P H8P2 108.4
C8P C9P C10P 108.64(14)
C8P C9P H9P1 110.0
C10P C9P H9P1 110.0
C8P C9P H9P2 109.9
C10P C9P H9P2 109.9
H9P1 C9P H9P2 108.3
C9P C10P C11P 108.46(13)
C9P C10P H10A 110.0
C11P C10P H10A 110.0
C9P C10P H10B 110.0
C11P C10P H10B 110.0
H10A C10P H10B 108.4
C12P C11P C10P 108.63(12)
C12P C11P H11A 110.0
C10P C11P H11A 110.0
C12P C11P H11B 109.9
C10P C11P H11B 110.0
H11A C11P H11B 108.3
C13P C12P C11P 120.59(15)
C13P C12P H12P 119.7
C11P C12P H12P 119.7
C12P C13P C14P 120.60(15)
C12P C13P H13P 119.7
C14P C13P H13P 119.7
C13P C14P C15P 108.91(15)
C13P C14P H14A 109.9
C15P C14P H14A 109.9
C13P C14P H14B 109.9
C15P C14P H14B 109.9
H14A C14P H14B 108.3
C14P C15P C16P 108.72(14)
C14P C15P H15A 109.9
C16P C15P H15A 109.9
C14P C15P H15B 109.9
C16P C15P H15B 110.0
H15A C15P H15B 108.3
C17P C16P C15P 108.71(15)
C17P C16P H16A 110.0
C15P C16P H16A 110.0
C17P C16P H16B 109.9
C15P C16P H16B 109.9
H16A C16P H16B 108.3
C16P C17P C18P 108.64(16)
C16P C17P H17A 109.9
C18P C17P H17A 109.9
C16P C17P H17B 110.0
C18P C17P H17B 110.0
H17A C17P H17B 108.3
C17P C18P C19P 108.80(13)
C17P C18P H18A 109.9
C19P C18P H18A 109.9
C17P C18P H18B 110.0
C19P C18P H18B 110.0
H18A C18P H18B 108.3
C18P C19P C20P 108.77(13)
C18P C19P H19A 109.9
C20P C19P H19A 110.0
C18P C19P H19B 110.0
C20P C19P H19B 109.9
H19A C19P H19B 108.3
C21P C20P C19P 108.68(15)
C21P C20P H20A 109.9
C19P C20P H20A 109.9
C21P C20P H20B 110.0
C19P C20P H20B 110.0
H20A C20P H20B 108.3
C22P C21P C20P 109.21(15)
C22P C21P H21A 109.8
C20P C21P H21A 109.7
C22P C21P H21B 109.9
C20P C21P H21B 109.9
H21A C21P H21B 108.3
O3P C22P C21P 120.5(2)
O3P C22P H22A 107.2
C21P C22P H22A 107.2
O3P C22P H22B 107.2
C21P C22P H22B 107.2
H22A C22P H22B 106.8
O4P C23P O3P 122.7(3)
O4P C23P C24P 126.7(3)
O3P C23P C24P 110.6(2)
C30B C24P C23P 110.88(16)
C30B C24P H24A 109.5
C23P C24P H24A 109.5
C30B C24P H24B 109.5
C23P C24P H24B 109.5
H24A C24P H24B 108.1
C2S O2S C3S 113.6(2)
C23S O3S C22S 119.52(19)
C2S C1S C30C 113.32(17)
C2S C1S H1S1 108.9
C30C C1S H1S1 108.9
C2S C1S H1S2 108.9
C30C C1S H1S2 108.9
H1S1 C1S H1S2 107.7
O1S C2S O2S 122.7(3)
O1S C2S C1S 130.1(3)
O2S C2S C1S 107.3(2)
C4S C3S O2S 108.22(16)
C4S C3S H3S1 110.0
O2S C3S H3S1 110.0
C4S C3S H3S2 110.1
O2S C3S H3S2 110.1
H3S1 C3S H3S2 108.4
C5S C4S C3S 109.16(15)
C5S C4S H4S1 109.9
C3S C4S H4S1 109.9
C5S C4S H4S2 109.8
C3S C4S H4S2 109.8
H4S1 C4S H4S2 108.3
C4S C5S C6S 108.57(15)
C4S C5S H5S1 109.9
C6S C5S H5S1 110.0
C4S C5S H5S2 110.0
C6S C5S H5S2 110.0
H5S1 C5S H5S2 108.4
C7S C6S C5S 108.55(14)
C7S C6S H6S1 110.0
C5S C6S H6S1 110.0
C7S C6S H6S2 110.0
C5S C6S H6S2 110.0
H6S1 C6S H6S2 108.4
C8S C7S C6S 108.65(14)
C8S C7S H7S1 109.9
C6S C7S H7S1 110.0
C8S C7S H7S2 110.0
C6S C7S H7S2 110.0
H7S1 C7S H7S2 108.3
C7S C8S C9S 108.30(14)
C7S C8S H8S1 110.1
C9S C8S H8S1 110.0
C7S C8S H8S2 110.0
C9S C8S H8S2 110.0
H8S1 C8S H8S2 108.4
C10S C9S C8S 108.63(14)
C10S C9S H9S1 110.0
C8S C9S H9S1 110.0
C10S C9S H9S2 110.0
C8S C9S H9S2 110.0
H9S1 C9S H9S2 108.3
C11S C10S C9S 108.90(12)
C11S C10S H10C 109.9
C9S C10S H10C 109.9
C11S C10S H10D 109.9
C9S C10S H10D 109.9
H10C C10S H10D 108.3
C12S C11S C10S 109.07(13)
C12S C11S H11C 109.9
C10S C11S H11C 109.8
C12S C11S H11D 109.9
C10S C11S H11D 109.9
H11C C11S H11D 108.3
C13S C12S C11S 120.37(16)
C13S C12S H12S 119.8
C11S C12S H12S 119.8
C12S C13S C14S 120.15(16)
C12S C13S H13S 119.9
C14S C13S H13S 119.9
C13S C14S C15S 108.81(16)
C13S C14S H14C 109.9
C15S C14S H14C 109.9
C13S C14S H14D 110.0
C15S C14S H14D 109.9
H14C C14S H14D 108.3
C16S C15S C14S 108.73(13)
C16S C15S H15C 109.8
C14S C15S H15C 109.9
C16S C15S H15D 110.0
C14S C15S H15D 110.0
H15C C15S H15D 108.3
C15S C16S C17S 108.91(13)
C15S C16S H16C 110.0
C17S C16S H16C 110.0
C15S C16S H16D 109.8
C17S C16S H16D 109.8
H16C C16S H16D 108.3
C18S C17S C16S 108.34(15)
C18S C17S H17C 110.0
C16S C17S H17C 110.0
C18S C17S H17D 110.0
C16S C17S H17D 110.1
H17C C17S H17D 108.4
C19S C18S C17S 108.77(14)
C19S C18S H18C 110.0
C17S C18S H18C 109.9
C19S C18S H18D 109.9
C17S C18S H18D 109.9
H18C C18S H18D 108.3
C18S C19S C20S 108.72(14)
C18S C19S H19C 109.9
C20S C19S H19C 109.9
C18S C19S H19D 110.0
C20S C19S H19D 110.0
H19C C19S H19D 108.3
C21S C20S C19S 108.85(15)
C21S C20S H20C 109.9
C19S C20S H20C 109.9
C21S C20S H20D 109.9
C19S C20S H20D 109.9
H20C C20S H20D 108.3
C20S C21S C22S 108.91(13)
C20S C21S H21C 109.9
C22S C21S H21C 109.9
C20S C21S H21D 109.9
C22S C21S H21D 109.9
H21C C21S H21D 108.3
O3S C22S C21S 111.5(2)
O3S C22S H22C 109.3
C21S C22S H22C 109.3
O3S C22S H22D 109.3
C21S C22S H22D 109.3
H22C C22S H22D 108.0
O4S C23S O3S 121.8(2)
O4S C23S C24S 126.6(2)
O3S C23S C24S 111.5(2)
C23S C24S C30D 113.10(15)
C23S C24S H24C 109.0
C30D C24S H24C 109.0
C23S C24S H24D 109.0
C30D C24S H24D 109.0
H24C C24S H24D 107.8

loop_
_geom_bond_atom_site_label_1
_geom_bond_atom_site_label_2
_geom_bond_distance
O1A C3A 1.382(2)
O1A C7A 1.434(2)
O2A C5A 1.3529(19)
O2A C8A 1.441(2)
C1A C6A 1.397(2)
C1A C2A 1.427(3)
C1A H1A 0.9300
C2A C3A 1.372(3)
C2A C30A 1.511(2)
C3A C4A 1.380(2)
C4A C5A 1.394(3)
C4A H4A 0.9300
C5A C6A 1.388(2)
C6A C30D 1.5199(15)
C7A H7A1 0.9600
C7A H7A2 0.9600
C7A H7A3 0.9600
C8A H8A1 0.9600
C8A H8A2 0.9600
C8A H8A3 0.9600
C30A C1P 1.520(3)
C30A C6B 1.528(3)
C30A H30A 0.9800
O1B C3B 1.369(2)
O1B C7B 1.418(3)
O2B C8B 1.378(3)
O2B C5B 1.358(2)
C1B C2B 1.388(3)
C1B C6B 1.405(2)
C1B H1B 0.9300
C2B C3B 1.393(3)
C2B C30B 1.5378(15)
C3B C4B 1.409(3)
C4B C5B 1.373(3)
C4B H4B 0.9300
C5B C6B 1.411(3)
C7B H7B1 0.9600
C7B H7B2 0.9600
C7B H7B3 0.9600
C8B H8B1 0.9600
C8B H8B2 0.9600
C8B H8B3 0.9600
C30B C24P 1.5367(16)
C30B C6C 1.5399(15)
C30B H30B 0.9800
O1C C3C 1.379(2)
O1C C7C 1.444(3)
O2C C5C 1.364(2)
O2C C8C 1.425(2)
C1C C2C 1.399(3)
C1C C6C 1.404(2)
C1C H1C 0.9300
C2C C3C 1.373(3)
C2C C30C 1.5393(15)
C3C C4C 1.391(3)
C4C C5C 1.410(3)
C4C H4C 0.9300
C5C C6C 1.374(2)
C7C H7C1 0.9600
C7C H7C2 0.9600
C7C H7C3 0.9600
C8C H8C1 0.9600
C8C H8C2 0.9600
C8C H8C3 0.9600
C30C C6D 1.5280(12)
C30C C1S 1.5402(15)
C30C H30C 0.9800
O1D C3D 1.362(2)
O1D C7D 1.471(2)
O2D C5D 1.359(2)
O2D C8D 1.435(3)
C1D C2D 1.406(2)
C1D C6D 1.377(2)
C1D H1D 0.9300
C2D C3D 1.408(3)
C2D C30D 1.5174(15)
C3D C4D 1.408(3)
C4D C5D 1.405(3)
C4D H4D 0.9300
C5D C6D 1.394(3)
C7D H7D1 0.9600
C7D H7D2 0.9600
C7D H7D3 0.9600
C8D H8D1 0.9600
C8D H8D2 0.9600
C8D H8D3 0.9600
C30D C24S 1.5392(15)
C30D H30D 0.9800
O1P C2P 1.162(3)
O2P C2P 1.291(3)
O2P C3P 1.5216(17)
O3P C23P 1.305(4)
O3P C22P 1.473(3)
O4P C23P 1.176(3)
C1P C2P 1.5412(16)
C1P H1P1 0.9700
C1P H1P2 0.9700
C3P C4P 1.5190(17)
C3P H3P1 0.9700
C3P H3P2 0.9700
C4P C5P 1.5190(17)
C4P H4P1 0.9700
C4P H4P2 0.9700
C5P C6P 1.5226(16)
C5P H5P1 0.9700
C5P H5P2 0.9700
C6P C7P 1.5225(18)
C6P H6P1 0.9700
C6P H6P2 0.9700
C7P C8P 1.5216(16)
C7P H7P1 0.9700
C7P H7P2 0.9700
C8P C9P 1.5194(17)
C8P H8P1 0.9700
C8P H8P2 0.9700
C9P C10P 1.5198(18)
C9P H9P1 0.9700
C9P H9P2 0.9700
C10P C11P 1.5216(16)
C10P H10A 0.9700
C10P H10B 0.9700
C11P C12P 1.5179(16)
C11P H11A 0.9700
C11P H11B 0.9700
C12P C13P 1.3488(15)
C12P H12P 0.9300
C13P C14P 1.5177(18)
C13P H13P 0.9300
C14P C15P 1.5197(17)
C14P H14A 0.9700
C14P H14B 0.9700
C15P C16P 1.5190(16)
C15P H15A 0.9700
C15P H15B 0.9700
C16P C17P 1.5203(17)
C16P H16A 0.9700
C16P H16B 0.9700
C17P C18P 1.5200(17)
C17P H17A 0.9700
C17P H17B 0.9700
C18P C19P 1.5180(16)
C18P H18A 0.9700
C18P H18B 0.9700
C19P C20P 1.5207(17)
C19P H19A 0.9700
C19P H19B 0.9700
C20P C21P 1.5179(17)
C20P H20A 0.9700
C20P H20B 0.9700
C21P C22P 1.5146(17)
C21P H21A 0.9700
C21P H21B 0.9700
C22P H22A 0.9700
C22P H22B 0.9700
C23P C24P 1.506(3)
C24P H24A 0.9700
C24P H24B 0.9700
O1S C2S 1.164(4)
O2S C2S 1.328(4)
O2S C3S 1.5182(17)
O3S C23S 1.315(3)
O3S C22S 1.450(3)
O4S C23S 1.200(3)
C1S C2S 1.497(3)
C1S H1S1 0.9700
C1S H1S2 0.9700
C3S C4S 1.5156(16)
C3S H3S1 0.9700
C3S H3S2 0.9700
C4S C5S 1.5172(18)
C4S H4S1 0.9700
C4S H4S2 0.9700
C5S C6S 1.5238(16)
C5S H5S1 0.9700
C5S H5S2 0.9700
C6S C7S 1.5194(18)
C6S H6S1 0.9700
C6S H6S2 0.9700
C7S C8S 1.5235(15)
C7S H7S1 0.9700
C7S H7S2 0.9700
C8S C9S 1.5219(18)
C8S H8S1 0.9700
C8S H8S2 0.9700
C9S C10S 1.5200(15)
C9S H9S1 0.9700
C9S H9S2 0.9700
C10S C11S 1.5172(16)
C10S H10C 0.9700
C10S H10D 0.9700
C11S C12S 1.5173(16)
C11S H11C 0.9700
C11S H11D 0.9700
C12S C13S 1.3510(16)
C12S H12S 0.9300
C13S C14S 1.5196(17)
C13S H13S 0.9300
C14S C15S 1.5197(16)
C14S H14C 0.9700
C14S H14D 0.9700
C15S C16S 1.5192(16)
C15S H15C 0.9700
C15S H15D 0.9700
C16S C17S 1.5206(16)
C16S H16C 0.9700
C16S H16D 0.9700
C17S C18S 1.5217(17)
C17S H17C 0.9700
C17S H17D 0.9700
C18S C19S 1.5197(16)
C18S H18C 0.9700
C18S H18D 0.9700
C19S C20S 1.5211(17)
C19S H19C 0.9700
C19S H19D 0.9700
C20S C21S 1.5187(16)
C20S H20C 0.9700
C20S H20D 0.9700
C21S C22S 1.5199(16)
C21S H21C 0.9700
C21S H21D 0.9700
C22S H22C 0.9700
C22S H22D 0.9700
C23S C24S 1.510(3)
C24S H24C 0.9700
C24S H24D 0.9700
